data_7058964
loop_
_publ_author_name
'Perez-Perez, Jovana'
'Hern\'andez-Balderas, Uvaldo'
'Mart\'inez-Otero, Diego'
'Jancik, Vojtech'

_publ_section_title
;
 Bifunctional silanol-based HBD catalysts for CO2 fixation into cyclic
 carbonates
;
_journal_name_full 'New Journal of Chemistry'
_journal_paper_doi 10.1039/C9NJ04840E
_journal_year 2019
_chemical_formula_moiety 'C16 H35 N2 O4 Si, I'
_chemical_formula_sum 'C16 H35 I N2 O4 Si'
_chemical_formula_weight 474.45
_space_group_crystal_system monoclinic
_space_group_IT_number 14
_space_group_name_Hall '-P 2ybc'
_space_group_name_H-M_alt 'P 1 21/c 1'
_atom_sites_solution_hydrogens mixed
_audit_creation_method SHELXL-2016/6
_audit_update_record
;
2019-05-19 deposited with the CCDC.	2019-11-05 downloaded from the CCDC.
;
_cell_angle_alpha 90
_cell_angle_beta 105.4247(9)
_cell_angle_gamma 90
_cell_formula_units_Z 4
_cell_length_a 11.9110(2)
_cell_length_b 12.7103(2)
_cell_length_c 15.0672(2)
_cell_measurement_reflns_used 9905
_cell_measurement_temperature 100(2)
_cell_measurement_theta_max 71.58
_cell_measurement_theta_min 3.85
_cell_volume 2198.90(6)
_computing_cell_refinement 'Bruker SAINT'
_computing_data_collection 'Bruker APEX2'
_computing_data_reduction 'Bruker SAINT'
_computing_molecular_graphics 'Bruker SHELXTL'
_computing_publication_material 'Bruker SHELXTL'
_computing_structure_refinement 'SHELXL-2016/6 (Sheldrick, 2016)'
_computing_structure_solution 'SHELXS-97 (Sheldrick 2008)'
_diffrn_ambient_temperature 100(2)
_diffrn_measured_fraction_theta_full 0.988
_diffrn_measured_fraction_theta_max 0.977
_diffrn_measurement_device_type 'Bruker APEX-II CCD'
_diffrn_measurement_method '\w scans'
_diffrn_radiation_monochromator mirrors
_diffrn_radiation_type CuK\a
_diffrn_radiation_wavelength 1.54178
_diffrn_reflns_av_R_equivalents 0.0351
_diffrn_reflns_av_unetI/netI 0.0179
_diffrn_reflns_Laue_measured_fraction_full 0.988
_diffrn_reflns_Laue_measured_fraction_max 0.977
_diffrn_reflns_limit_h_max 14
_diffrn_reflns_limit_h_min -14
_diffrn_reflns_limit_k_max 15
_diffrn_reflns_limit_k_min -15
_diffrn_reflns_limit_l_max 18
_diffrn_reflns_limit_l_min -17
_diffrn_reflns_number 28583
_diffrn_reflns_point_group_measured_fraction_full 0.988
_diffrn_reflns_point_group_measured_fraction_max 0.977
_diffrn_reflns_theta_full 67.679
_diffrn_reflns_theta_max 71.891
_diffrn_reflns_theta_min 3.850
_diffrn_source 'Incoatec ImuS'
_exptl_absorpt_coefficient_mu 12.132
_exptl_absorpt_correction_T_max 0.7535
_exptl_absorpt_correction_T_min 0.4369
_exptl_absorpt_correction_type multi-scan
_exptl_absorpt_process_details
; 
 SADABS 2016/2: Krause, L., Herbst-Irmer, R., Sheldrick G.M. & Stalke D., 
 J. Appl. Cryst. 48 (2015) 3-10 
;
_exptl_crystal_colour Colourless
_exptl_crystal_density_diffrn 1.433
_exptl_crystal_description Prism
_exptl_crystal_F_000 976
_exptl_crystal_size_max 0.319
_exptl_crystal_size_mid 0.214
_exptl_crystal_size_min 0.186
_refine_diff_density_max 0.879
_refine_diff_density_min -0.693
_refine_diff_density_rms 0.089
_refine_ls_extinction_method none
_refine_ls_goodness_of_fit_ref 1.339
_refine_ls_hydrogen_treatment mixed
_refine_ls_matrix_type full
_refine_ls_number_parameters 486
_refine_ls_number_reflns 4229
_refine_ls_number_restraints 1348
_refine_ls_restrained_S_all 1.224
_refine_ls_R_factor_all 0.0511
_refine_ls_R_factor_gt 0.0508
_refine_ls_shift/su_max 0.000
_refine_ls_shift/su_mean 0.000
_refine_ls_structure_factor_coef Fsqd
_refine_ls_weighting_details 'w=1/[\s^2^(Fo^2^)+10.5464P] where P=(Fo^2^+2Fc^2^)/3'
_refine_ls_weighting_scheme calc
_refine_ls_wR_factor_gt 0.1106
_refine_ls_wR_factor_ref 0.1108
_reflns_Friedel_coverage 0.000
_reflns_number_gt 4188
_reflns_number_total 4229
_reflns_threshold_expression 'I > 2\s(I)'
_cod_data_source_file c9nj04840e2.cif
_cod_data_source_block Comp_12
_cod_original_sg_symbol_H-M 'P 21/c'
_cod_database_code 7058964
_shelx_shelxl_version_number 2016/6
_shelx_space_group_comment
; 
The symmetry employed for this shelxl refinement is uniquely defined 
by the following loop, which should always be used as a source of 
symmetry information in preference to the above space-group names. 
They are only intended as comments. 
;
_shelx_estimated_absorpt_t_min 0.113
_shelx_estimated_absorpt_t_max 0.211

loop_
_space_group_symop_operation_xyz
'x, y, z'
'-x, y+1/2, -z+1/2'
'-x, -y, -z'
'x, -y-1/2, z-1/2'

loop_
_atom_site_label
_atom_site_type_symbol
_atom_site_fract_x
_atom_site_fract_y
_atom_site_fract_z
_atom_site_U_iso_or_equiv
_atom_site_adp_type
_atom_site_occupancy
_atom_site_site_symmetry_order
_atom_site_calc_flag
_atom_site_refinement_flags_posn
_atom_site_refinement_flags_adp
_atom_site_refinement_flags_occupancy
_atom_site_disorder_assembly
_atom_site_disorder_group
Si1 Si 0.6881(3) 0.6780(3) 0.3317(2) 0.0287(7) Uani 0.647(2) 1 d D U P A 1
O1 O 0.6241(7) 0.7746(6) 0.3699(6) 0.0365(18) Uani 0.647(2) 1 d D U P A 1
H1 H 0.559(4) 0.770(7) 0.381(7) 0.044 Uiso 0.647(2) 1 d D U P A 1
O2 O 0.7462(5) 0.5931(4) 0.4084(4) 0.0338(12) Uani 0.647(2) 1 d D U P A 1
C1 C 0.7026(8) 0.5202(6) 0.4655(5) 0.0348(16) Uani 0.647(2) 1 d D U P A 1
C2 C 0.6591(9) 0.5817(8) 0.5353(6) 0.046(2) Uani 0.647(2) 1 d D U P A 1
H2A H 0.591625 0.624053 0.503574 0.069 Uiso 0.647(2) 1 calc R U P A 1
H2B H 0.721097 0.628106 0.569974 0.069 Uiso 0.647(2) 1 calc R U P A 1
H2C H 0.636361 0.532878 0.577814 0.069 Uiso 0.647(2) 1 calc R U P A 1
C3 C 0.6067(10) 0.4510(11) 0.4066(9) 0.049(3) Uani 0.647(2) 1 d D U P A 1
H3A H 0.537271 0.493800 0.380773 0.073 Uiso 0.647(2) 1 calc R U P A 1
H3B H 0.587592 0.394882 0.444718 0.073 Uiso 0.647(2) 1 calc R U P A 1
H3C H 0.633668 0.419843 0.356401 0.073 Uiso 0.647(2) 1 calc R U P A 1
C4 C 0.8091(8) 0.4539(8) 0.5122(7) 0.052(2) Uani 0.647(2) 1 d D U P A 1
H4A H 0.836121 0.415597 0.465333 0.078 Uiso 0.647(2) 1 calc R U P A 1
H4B H 0.787988 0.403671 0.554382 0.078 Uiso 0.647(2) 1 calc R U P A 1
H4C H 0.871385 0.500057 0.546793 0.078 Uiso 0.647(2) 1 calc R U P A 1
O3 O 0.7892(5) 0.7351(5) 0.2957(4) 0.0344(13) Uani 0.647(2) 1 d D U P A 1
C5 C 0.8921(7) 0.6967(6) 0.2701(5) 0.0393(17) Uani 0.647(2) 1 d D U P A 4
C6 C 0.9950(10) 0.7334(15) 0.3398(11) 0.041(4) Uani 0.343(3) 1 d D U P A 1
H6A H 1.065315 0.706583 0.325485 0.061 Uiso 0.343(3) 1 calc R U P A 1
H6B H 0.992093 0.707682 0.400460 0.061 Uiso 0.343(3) 1 calc R U P A 1
H6C H 0.996450 0.810466 0.340120 0.061 Uiso 0.343(3) 1 calc R U P A 1
C7 C 0.8742(15) 0.7376(14) 0.1726(9) 0.048(3) Uani 0.343(3) 1 d D U P A 1
H7A H 0.916137 0.692539 0.139396 0.072 Uiso 0.343(3) 1 calc R U P A 1
H7B H 0.903975 0.809704 0.174607 0.072 Uiso 0.343(3) 1 calc R U P A 1
H7C H 0.790929 0.737023 0.140800 0.072 Uiso 0.343(3) 1 calc R U P A 1
C8 C 0.8828(15) 0.5747(9) 0.2617(13) 0.049(3) Uani 0.343(3) 1 d D U P A 1
H8A H 0.800535 0.554276 0.241737 0.074 Uiso 0.343(3) 1 calc R U P A 1
H8B H 0.919091 0.542778 0.321662 0.074 Uiso 0.343(3) 1 calc R U P A 1
H8C H 0.922728 0.550375 0.216444 0.074 Uiso 0.343(3) 1 calc R U P A 1
C6B C 0.8696(18) 0.6138(15) 0.1995(13) 0.050(4) Uani 0.303(3) 1 d D U P A 3
H6B1 H 0.812448 0.639031 0.144132 0.075 Uiso 0.303(3) 1 calc R U P A 3
H6B2 H 0.942325 0.595937 0.184249 0.075 Uiso 0.303(3) 1 calc R U P A 3
H6B3 H 0.839069 0.551214 0.223090 0.075 Uiso 0.303(3) 1 calc R U P A 3
C7B C 0.9520(18) 0.7951(14) 0.2399(15) 0.045(4) Uani 0.303(3) 1 d D U P A 3
H7B1 H 0.965528 0.848484 0.288584 0.067 Uiso 0.303(3) 1 calc R U P A 3
H7B2 H 1.026516 0.774257 0.229293 0.067 Uiso 0.303(3) 1 calc R U P A 3
H7B3 H 0.901281 0.824235 0.183066 0.067 Uiso 0.303(3) 1 calc R U P A 3
C8B C 0.9816(16) 0.6622(17) 0.3593(11) 0.049(4) Uani 0.303(3) 1 d D U P A 3
H8B1 H 0.993868 0.719643 0.404300 0.074 Uiso 0.303(3) 1 calc R U P A 3
H8B2 H 0.952221 0.600181 0.384667 0.074 Uiso 0.303(3) 1 calc R U P A 3
H8B3 H 1.055476 0.644903 0.345826 0.074 Uiso 0.303(3) 1 calc R U P A 3
O4 O 0.5941(7) 0.6183(7) 0.2491(4) 0.0323(17) Uani 0.647(2) 1 d D U P A 1
C9 C 0.5391(9) 0.6666(9) 0.1636(6) 0.031(2) Uani 0.647(2) 1 d D U P A 1
H9A H 0.599010 0.696762 0.136373 0.038 Uiso 0.647(2) 1 calc R U P A 1
H9B H 0.488625 0.724665 0.173868 0.038 Uiso 0.647(2) 1 calc R U P A 1
C10 C 0.4665(8) 0.5872(10) 0.0976(6) 0.0292(18) Uani 0.647(2) 1 d D U P A 1
H10A H 0.507606 0.518720 0.107290 0.035 Uiso 0.647(2) 1 calc R U P A 1
H10B H 0.461804 0.610111 0.033944 0.035 Uiso 0.647(2) 1 calc R U P A 1
N1 N 0.3435(7) 0.5704(8) 0.1060(5) 0.0247(15) Uani 0.647(2) 1 d D U P A 1
N2 N 0.1347(7) 0.5382(7) 0.1164(6) 0.0393(19) Uani 0.647(2) 1 d D U P A 1
C11 C 0.3445(8) 0.5245(10) 0.1987(6) 0.0292(19) Uani 0.647(2) 1 d D U P A 1
H11A H 0.389375 0.570662 0.248466 0.035 Uiso 0.647(2) 1 calc R U P A 1
H11B H 0.382053 0.454351 0.205810 0.035 Uiso 0.647(2) 1 calc R U P A 1
C12 C 0.2196(8) 0.5147(8) 0.2050(6) 0.037(2) Uani 0.647(2) 1 d D U P A 1
H12A H 0.206372 0.442290 0.224349 0.045 Uiso 0.647(2) 1 calc R U P A 1
H12B H 0.207309 0.563789 0.252580 0.045 Uiso 0.647(2) 1 calc R U P A 1
C13 C 0.2773(9) 0.6726(7) 0.0934(8) 0.0273(19) Uani 0.647(2) 1 d D U P A 1
H13A H 0.277896 0.705098 0.033824 0.033 Uiso 0.647(2) 1 calc R U P A 1
H13B H 0.313828 0.722247 0.143398 0.033 Uiso 0.647(2) 1 calc R U P A 1
C14 C 0.1515(9) 0.6486(7) 0.0956(7) 0.039(2) Uani 0.647(2) 1 d D U P A 1
H14A H 0.131101 0.693554 0.142615 0.047 Uiso 0.647(2) 1 calc R U P A 1
H14B H 0.098042 0.666505 0.035056 0.047 Uiso 0.647(2) 1 calc R U P A 1
C15 C 0.2813(8) 0.4952(9) 0.0317(7) 0.0340(19) Uani 0.647(2) 1 d D U P A 1
H15A H 0.326378 0.429115 0.035636 0.041 Uiso 0.647(2) 1 calc R U P A 1
H15B H 0.273420 0.526784 -0.029687 0.041 Uiso 0.647(2) 1 calc R U P A 1
C16 C 0.1605(8) 0.4719(8) 0.0450(7) 0.041(2) Uani 0.647(2) 1 d D U P A 1
H16A H 0.100734 0.483767 -0.013864 0.049 Uiso 0.647(2) 1 calc R U P A 1
H16B H 0.156630 0.397012 0.062080 0.049 Uiso 0.647(2) 1 calc R U P A 1
I1 I 0.33102(10) 0.77129(15) 0.34240(10) 0.0313(3) Uani 0.647(2) 1 d . U P A 1
Si1A Si 0.7066(5) 0.6664(5) 0.3026(4) 0.0356(13) Uani 0.353(2) 1 d D U P A 2
O1A O 0.6574(13) 0.7571(10) 0.3590(11) 0.040(3) Uani 0.353(2) 1 d D U P A 2
H1A H 0.588(6) 0.779(14) 0.345(12) 0.048 Uiso 0.353(2) 1 d D U P A 2
O2A O 0.7748(9) 0.5729(7) 0.3672(7) 0.036(2) Uani 0.353(2) 1 d D U P A 2
C1A C 0.7460(11) 0.4981(9) 0.4307(9) 0.039(2) Uani 0.353(2) 1 d D U P A 2
C2A C 0.7707(17) 0.5480(14) 0.5247(9) 0.054(3) Uani 0.353(2) 1 d D U P A 2
H2AA H 0.854512 0.560735 0.548143 0.081 Uiso 0.353(2) 1 calc R U P A 2
H2AB H 0.744887 0.500695 0.566772 0.081 Uiso 0.353(2) 1 calc R U P A 2
H2AC H 0.728700 0.614895 0.520375 0.081 Uiso 0.353(2) 1 calc R U P A 2
C3A C 0.6193(13) 0.4634(18) 0.3962(16) 0.037(4) Uani 0.353(2) 1 d D U P A 2
H3AA H 0.604927 0.436434 0.333215 0.056 Uiso 0.353(2) 1 calc R U P A 2
H3AB H 0.567994 0.523528 0.396802 0.056 Uiso 0.353(2) 1 calc R U P A 2
H3AC H 0.603427 0.407847 0.436332 0.056 Uiso 0.353(2) 1 calc R U P A 2
C4A C 0.8275(14) 0.4047(11) 0.4309(11) 0.044(3) Uani 0.353(2) 1 d D U P A 2
H4AA H 0.810119 0.374097 0.368996 0.066 Uiso 0.353(2) 1 calc R U P A 2
H4AB H 0.815823 0.351448 0.474585 0.066 Uiso 0.353(2) 1 calc R U P A 2
H4AC H 0.908482 0.428901 0.449052 0.066 Uiso 0.353(2) 1 calc R U P A 2
O3A O 0.7972(8) 0.7221(9) 0.2541(8) 0.037(2) Uani 0.353(2) 1 d D U P A 2
C5A C 0.9238(10) 0.7176(11) 0.2689(9) 0.038(2) Uani 0.353(2) 1 d D U P A 2
C6A C 0.9759(13) 0.7467(14) 0.3651(9) 0.038(3) Uani 0.353(2) 1 d D U P A 2
H6AA H 1.059445 0.759336 0.374657 0.057 Uiso 0.353(2) 1 calc R U P A 2
H6AB H 0.964549 0.689416 0.405425 0.057 Uiso 0.353(2) 1 calc R U P A 2
H6AC H 0.938648 0.810767 0.379674 0.057 Uiso 0.353(2) 1 calc R U P A 2
C7A C 0.9478(15) 0.7919(13) 0.1972(11) 0.038(3) Uani 0.353(2) 1 d D U P A 2
H7AA H 1.032015 0.797972 0.205901 0.056 Uiso 0.353(2) 1 calc R U P A 2
H7AB H 0.915280 0.861379 0.203864 0.056 Uiso 0.353(2) 1 calc R U P A 2
H7AC H 0.911435 0.764301 0.135482 0.056 Uiso 0.353(2) 1 calc R U P A 2
C8A C 0.9542(16) 0.6041(11) 0.2446(12) 0.047(3) Uani 0.353(2) 1 d D U P A 2
H8AA H 0.939704 0.597609 0.177652 0.071 Uiso 0.353(2) 1 calc R U P A 2
H8AB H 0.905662 0.553516 0.266540 0.071 Uiso 0.353(2) 1 calc R U P A 2
H8AC H 1.036536 0.589809 0.274122 0.071 Uiso 0.353(2) 1 calc R U P A 2
O4A O 0.5987(11) 0.6155(12) 0.2255(8) 0.031(2) Uani 0.353(2) 1 d D U P A 2
C9A C 0.5481(16) 0.6682(16) 0.1409(10) 0.030(3) Uani 0.353(2) 1 d D U P A 2
H9AA H 0.610049 0.693689 0.113632 0.036 Uiso 0.353(2) 1 calc R U P A 2
H9AB H 0.502368 0.729520 0.151874 0.036 Uiso 0.353(2) 1 calc R U P A 2
C10A C 0.4704(13) 0.5923(19) 0.0766(10) 0.028(2) Uani 0.353(2) 1 d D U P A 2
H10C H 0.514001 0.525678 0.078306 0.034 Uiso 0.353(2) 1 calc R U P A 2
H10D H 0.456175 0.620903 0.013441 0.034 Uiso 0.353(2) 1 calc R U P A 2
N1A N 0.3534(12) 0.5659(14) 0.0925(11) 0.026(2) Uani 0.353(2) 1 d D U P A 2
N2A N 0.1521(12) 0.5075(11) 0.1016(11) 0.031(2) Uani 0.353(2) 1 d D U P A 2
C11A C 0.3631(14) 0.518(2) 0.1858(11) 0.030(3) Uani 0.353(2) 1 d D U P A 2
H11C H 0.398748 0.568507 0.235070 0.036 Uiso 0.353(2) 1 calc R U P A 2
H11D H 0.412350 0.453909 0.194092 0.036 Uiso 0.353(2) 1 calc R U P A 2
C12A C 0.2403(15) 0.4896(14) 0.1902(11) 0.032(3) Uani 0.353(2) 1 d D U P A 2
H12C H 0.238455 0.414686 0.207693 0.038 Uiso 0.353(2) 1 calc R U P A 2
H12D H 0.220128 0.532470 0.238646 0.038 Uiso 0.353(2) 1 calc R U P A 2
C13A C 0.2739(16) 0.6594(13) 0.0796(17) 0.028(2) Uani 0.353(2) 1 d D U P A 2
H13C H 0.272651 0.695801 0.021263 0.034 Uiso 0.353(2) 1 calc R U P A 2
H13D H 0.301271 0.709727 0.131005 0.034 Uiso 0.353(2) 1 calc R U P A 2
C14A C 0.1510(15) 0.6190(12) 0.0773(12) 0.032(2) Uani 0.353(2) 1 d D U P A 2
H14C H 0.119726 0.660529 0.121019 0.038 Uiso 0.353(2) 1 calc R U P A 2
H14D H 0.098646 0.629502 0.014850 0.038 Uiso 0.353(2) 1 calc R U P A 2
C15A C 0.3044(14) 0.4843(16) 0.0194(13) 0.031(3) Uani 0.353(2) 1 d D U P A 2
H15C H 0.358560 0.424004 0.026106 0.037 Uiso 0.353(2) 1 calc R U P A 2
H15D H 0.294350 0.515194 -0.042526 0.037 Uiso 0.353(2) 1 calc R U P A 2
C16A C 0.1866(14) 0.4471(13) 0.0305(12) 0.034(3) Uani 0.353(2) 1 d D U P A 2
H16C H 0.126657 0.455068 -0.028849 0.041 Uiso 0.353(2) 1 calc R U P A 2
H16D H 0.191674 0.371597 0.047199 0.041 Uiso 0.353(2) 1 calc R U P A 2
I1A I 0.3667(2) 0.7897(2) 0.35133(18) 0.0274(5) Uani 0.334(3) 1 d . U P B 2
I1B I 0.375(3) 0.744(3) 0.3430(15) 0.0274(5) Uani 0.019(2) 1 d . U P C 3

loop_
_atom_site_aniso_label
_atom_site_aniso_U_11
_atom_site_aniso_U_22
_atom_site_aniso_U_33
_atom_site_aniso_U_23
_atom_site_aniso_U_13
_atom_site_aniso_U_12
Si1 0.0252(13) 0.0305(12) 0.0260(15) -0.0030(11) -0.0010(11) 0.0092(10)
O1 0.022(4) 0.037(4) 0.050(4) -0.014(3) 0.009(3) 0.008(3)
O2 0.032(3) 0.039(3) 0.024(3) 0.002(2) -0.003(2) 0.012(2)
C1 0.038(4) 0.035(4) 0.026(3) 0.001(3) -0.001(3) 0.013(3)
C2 0.046(5) 0.051(5) 0.040(5) -0.006(4) 0.009(4) 0.007(4)
C3 0.059(6) 0.044(6) 0.031(5) 0.008(4) -0.008(5) -0.003(5)
C4 0.047(5) 0.061(5) 0.046(5) 0.017(4) 0.007(4) 0.023(4)
O3 0.028(2) 0.041(3) 0.037(3) 0.003(2) 0.011(2) 0.014(2)
C5 0.034(3) 0.044(4) 0.043(3) 0.006(3) 0.015(3) 0.020(3)
C6 0.024(6) 0.052(7) 0.051(7) 0.006(7) 0.016(5) 0.016(6)
C7 0.044(6) 0.059(7) 0.046(6) 0.003(6) 0.020(5) 0.016(6)
C8 0.043(7) 0.050(6) 0.060(8) -0.006(6) 0.023(6) 0.017(6)
C6B 0.044(7) 0.057(7) 0.052(7) -0.005(6) 0.019(6) 0.007(6)
C7B 0.032(6) 0.053(7) 0.052(8) 0.008(6) 0.019(7) 0.011(6)
C8B 0.039(7) 0.059(7) 0.051(6) 0.006(6) 0.014(6) 0.018(7)
O4 0.037(3) 0.031(3) 0.022(3) 0.000(3) -0.004(2) 0.011(2)
C9 0.034(3) 0.035(3) 0.022(4) 0.008(3) 0.003(3) 0.007(3)
C10 0.042(3) 0.038(3) 0.009(4) 0.003(3) 0.009(3) 0.008(3)
N1 0.039(3) 0.029(3) 0.007(3) -0.003(2) 0.006(2) 0.000(2)
N2 0.044(3) 0.047(4) 0.027(3) 0.007(3) 0.009(3) -0.008(3)
C11 0.046(4) 0.034(3) 0.007(3) 0.001(3) 0.006(3) 0.002(3)
C12 0.049(4) 0.048(4) 0.018(3) 0.006(3) 0.014(3) -0.005(4)
C13 0.041(3) 0.029(3) 0.013(4) 0.001(3) 0.008(3) 0.001(3)
C14 0.043(3) 0.042(4) 0.035(4) 0.004(3) 0.013(3) -0.003(3)
C15 0.058(4) 0.032(4) 0.011(3) -0.006(3) 0.008(3) -0.005(3)
C16 0.052(4) 0.042(4) 0.024(4) -0.003(3) 0.000(3) -0.009(3)
I1 0.0238(6) 0.0498(7) 0.0207(3) -0.0128(4) 0.0067(4) -0.0039(5)
Si1A 0.029(2) 0.035(2) 0.040(3) 0.011(2) 0.004(2) -0.0004(19)
O1A 0.031(7) 0.038(6) 0.058(7) -0.011(5) 0.021(5) -0.007(5)
O2A 0.032(4) 0.036(4) 0.038(4) 0.011(4) 0.003(3) 0.002(3)
C1A 0.038(4) 0.040(4) 0.035(4) 0.009(4) 0.005(4) 0.003(4)
C2A 0.060(7) 0.052(7) 0.043(6) 0.000(6) 0.002(6) 0.001(6)
C3A 0.038(6) 0.040(8) 0.034(8) 0.013(7) 0.012(6) -0.003(6)
C4A 0.038(7) 0.042(7) 0.049(8) 0.019(6) 0.006(7) 0.009(6)
O3A 0.030(3) 0.042(4) 0.042(4) 0.014(4) 0.012(3) 0.007(3)
C5A 0.030(4) 0.041(4) 0.045(4) 0.008(4) 0.015(4) 0.014(4)
C6A 0.018(5) 0.054(7) 0.046(6) 0.011(6) 0.015(5) 0.018(6)
C7A 0.032(6) 0.042(7) 0.044(7) 0.010(6) 0.019(6) 0.009(6)
C8A 0.054(7) 0.045(6) 0.052(7) 0.009(6) 0.029(6) 0.019(6)
O4A 0.032(4) 0.030(4) 0.026(4) 0.009(4) 0.003(4) 0.004(3)
C9A 0.035(4) 0.035(4) 0.020(5) 0.011(4) 0.007(4) 0.005(4)
C10A 0.042(4) 0.035(4) 0.010(5) 0.006(4) 0.012(4) 0.003(4)
N1A 0.042(3) 0.030(3) 0.007(4) -0.001(3) 0.009(3) 0.001(3)
N2A 0.044(4) 0.032(5) 0.021(4) -0.006(4) 0.014(3) -0.003(4)
C11A 0.046(4) 0.036(4) 0.008(4) 0.001(4) 0.009(4) -0.003(4)
C12A 0.046(5) 0.038(5) 0.015(4) -0.004(4) 0.014(4) -0.002(4)
C13A 0.041(4) 0.029(4) 0.016(5) -0.003(4) 0.008(4) -0.001(4)
C14A 0.042(4) 0.032(5) 0.024(5) -0.008(4) 0.012(4) 0.000(4)
C15A 0.050(5) 0.030(4) 0.013(4) -0.008(4) 0.008(4) 0.000(4)
C16A 0.050(5) 0.034(5) 0.017(4) -0.010(4) 0.008(4) -0.001(4)
I1A 0.0368(13) 0.0255(10) 0.0237(8) -0.0124(5) 0.0145(9) -0.0100(8)
I1B 0.0368(13) 0.0255(10) 0.0237(8) -0.0124(5) 0.0145(9) -0.0100(8)

loop_
_atom_type_symbol
_atom_type_description
_atom_type_scat_dispersion_real
_atom_type_scat_dispersion_imag
_atom_type_scat_source
C C 0.0181 0.0091 'International Tables Vol C Tables 4.2.6.8 and 6.1.1.4'
H H 0.0000 0.0000 'International Tables Vol C Tables 4.2.6.8 and 6.1.1.4'
N N 0.0311 0.0180 'International Tables Vol C Tables 4.2.6.8 and 6.1.1.4'
O O 0.0492 0.0322 'International Tables Vol C Tables 4.2.6.8 and 6.1.1.4'
Si Si 0.2541 0.3302 'International Tables Vol C Tables 4.2.6.8 and 6.1.1.4'
I I -0.3257 6.8362 'International Tables Vol C Tables 4.2.6.8 and 6.1.1.4'

loop_
_geom_angle_atom_site_label_1
_geom_angle_atom_site_label_2
_geom_angle_atom_site_label_3
_geom_angle
O2 Si1 O3 109.1(3)
O2 Si1 O4 108.4(4)
O3 Si1 O4 112.0(4)
O2 Si1 O1 114.0(4)
O3 Si1 O1 103.9(4)
O4 Si1 O1 109.3(4)
Si1 O1 H1 125(6)
C1 O2 Si1 134.9(5)
O2 C1 C2 109.0(7)
O2 C1 C3 110.7(7)
C2 C1 C3 111.2(9)
O2 C1 C4 104.0(7)
C2 C1 C4 111.2(7)
C3 C1 C4 110.6(8)
C1 C2 H2A 109.5
C1 C2 H2B 109.5
H2A C2 H2B 109.5
C1 C2 H2C 109.5
H2A C2 H2C 109.5
H2B C2 H2C 109.5
C1 C3 H3A 109.5
C1 C3 H3B 109.5
H3A C3 H3B 109.5
C1 C3 H3C 109.5
H3A C3 H3C 109.5
H3B C3 H3C 109.5
C1 C4 H4A 109.5
C1 C4 H4B 109.5
H4A C4 H4B 109.5
C1 C4 H4C 109.5
H4A C4 H4C 109.5
H4B C4 H4C 109.5
C5 O3 Si1 133.6(5)
C6 C5 O3 107.7(8)
C6 C5 C7 117.4(11)
O3 C5 C7 103.2(7)
C6B C5 C8B 112.2(11)
C6 C5 C8 113.9(9)
O3 C5 C8 107.9(8)
C7 C5 C8 105.9(9)
C6B C5 C7B 111.9(12)
C8B C5 C7B 102.6(11)
C5 C6 H6A 109.5
C5 C6 H6B 109.5
H6A C6 H6B 109.5
C5 C6 H6C 109.5
H6A C6 H6C 109.5
H6B C6 H6C 109.5
C5 C7 H7A 109.5
C5 C7 H7B 109.5
H7A C7 H7B 109.5
C5 C7 H7C 109.5
H7A C7 H7C 109.5
H7B C7 H7C 109.5
C5 C8 H8A 109.5
C5 C8 H8B 109.5
H8A C8 H8B 109.5
C5 C8 H8C 109.5
H8A C8 H8C 109.5
H8B C8 H8C 109.5
C5 C6B H6B1 109.5
C5 C6B H6B2 109.5
H6B1 C6B H6B2 109.5
C5 C6B H6B3 109.5
H6B1 C6B H6B3 109.5
H6B2 C6B H6B3 109.5
C5 C7B H7B1 109.5
C5 C7B H7B2 109.5
H7B1 C7B H7B2 109.5
C5 C7B H7B3 109.5
H7B1 C7B H7B3 109.5
H7B2 C7B H7B3 109.5
C5 C8B H8B1 109.5
C5 C8B H8B2 109.5
H8B1 C8B H8B2 109.5
C5 C8B H8B3 109.5
H8B1 C8B H8B3 109.5
H8B2 C8B H8B3 109.5
C9 O4 Si1 123.4(6)
O4 C9 C10 110.6(6)
O4 C9 H9A 109.5
C10 C9 H9A 109.5
O4 C9 H9B 109.5
C10 C9 H9B 109.5
H9A C9 H9B 108.1
C9 C10 N1 115.7(7)
C9 C10 H10A 108.4
N1 C10 H10A 108.4
C9 C10 H10B 108.4
N1 C10 H10B 108.4
H10A C10 H10B 107.4
C13 N1 C15 108.4(6)
C13 N1 C11 109.0(6)
C15 N1 C11 108.8(5)
C13 N1 C10 110.7(6)
C15 N1 C10 108.8(6)
C11 N1 C10 111.1(5)
C16 N2 C14 109.1(6)
C16 N2 C12 108.8(7)
C14 N2 C12 106.7(6)
N1 C11 C12 108.8(5)
N1 C11 H11A 109.9
C12 C11 H11A 109.9
N1 C11 H11B 109.9
C12 C11 H11B 109.9
H11A C11 H11B 108.3
N2 C12 C11 111.9(6)
N2 C12 H12A 109.2
C11 C12 H12A 109.2
N2 C12 H12B 109.2
C11 C12 H12B 109.2
H12A C12 H12B 107.9
N1 C13 C14 107.9(6)
N1 C13 H13A 110.1
C14 C13 H13A 110.1
N1 C13 H13B 110.1
C14 C13 H13B 110.1
H13A C13 H13B 108.4
N2 C14 C13 112.6(6)
N2 C14 H14A 109.1
C13 C14 H14A 109.1
N2 C14 H14B 109.1
C13 C14 H14B 109.1
H14A C14 H14B 107.8
N1 C15 C16 108.6(6)
N1 C15 H15A 110.0
C16 C15 H15A 110.0
N1 C15 H15B 110.0
C16 C15 H15B 110.0
H15A C15 H15B 108.4
N2 C16 C15 111.9(6)
N2 C16 H16A 109.2
C15 C16 H16A 109.2
N2 C16 H16B 109.2
C15 C16 H16B 109.2
H16A C16 H16B 107.9
O2A Si1A O3A 107.8(6)
O2A Si1A O4A 108.3(7)
O3A Si1A O4A 110.4(7)
O2A Si1A O1A 113.5(8)
O3A Si1A O1A 107.6(7)
O4A Si1A O1A 109.2(7)
Si1A O1A H1A 124(6)
C1A O2A Si1A 135.3(9)
O2A C1A C2A 108.9(10)
O2A C1A C3A 110.5(10)
C2A C1A C3A 111.7(12)
O2A C1A C4A 104.3(10)
C2A C1A C4A 111.0(10)
C3A C1A C4A 110.2(11)
C1A C2A H2AA 109.5
C1A C2A H2AB 109.5
H2AA C2A H2AB 109.5
C1A C2A H2AC 109.5
H2AA C2A H2AC 109.5
H2AB C2A H2AC 109.5
C1A C3A H3AA 109.5
C1A C3A H3AB 109.5
H3AA C3A H3AB 109.5
C1A C3A H3AC 109.5
H3AA C3A H3AC 109.5
H3AB C3A H3AC 109.5
C1A C4A H4AA 109.5
C1A C4A H4AB 109.5
H4AA C4A H4AB 109.5
C1A C4A H4AC 109.5
H4AA C4A H4AC 109.5
H4AB C4A H4AC 109.5
C5A O3A Si1A 134.2(8)
C6A C5A O3A 106.8(10)
C6A C5A C7A 115.9(12)
O3A C5A C7A 104.4(9)
C6A C5A C8A 113.8(11)
O3A C5A C8A 107.2(11)
C7A C5A C8A 108.0(10)
C5A C6A H6AA 109.5
C5A C6A H6AB 109.5
H6AA C6A H6AB 109.5
C5A C6A H6AC 109.5
H6AA C6A H6AC 109.5
H6AB C6A H6AC 109.5
C5A C7A H7AA 109.5
C5A C7A H7AB 109.5
H7AA C7A H7AB 109.5
C5A C7A H7AC 109.5
H7AA C7A H7AC 109.5
H7AB C7A H7AC 109.5
C5A C8A H8AA 109.5
C5A C8A H8AB 109.5
H8AA C8A H8AB 109.5
C5A C8A H8AC 109.5
H8AA C8A H8AC 109.5
H8AB C8A H8AC 109.5
C9A O4A Si1A 121.3(9)
O4A C9A C10A 108.5(10)
O4A C9A H9AA 110.0
C10A C9A H9AA 110.0
O4A C9A H9AB 110.0
C10A C9A H9AB 110.0
H9AA C9A H9AB 108.4
C9A C10A N1A 118.4(11)
C9A C10A H10C 107.7
N1A C10A H10C 107.7
C9A C10A H10D 107.7
N1A C10A H10D 107.7
H10C C10A H10D 107.1
C13A N1A C11A 109.3(9)
C13A N1A C15A 109.9(9)
C11A N1A C15A 108.6(9)
C13A N1A C10A 112.3(9)
C11A N1A C10A 113.1(9)
C15A N1A C10A 103.3(9)
C14A N2A C16A 108.1(9)
C14A N2A C12A 109.4(9)
C16A N2A C12A 108.0(10)
N1A C11A C12A 107.4(8)
N1A C11A H11C 110.2
C12A C11A H11C 110.2
N1A C11A H11D 110.2
C12A C11A H11D 110.2
H11C C11A H11D 108.5
N2A C12A C11A 112.6(9)
N2A C12A H12C 109.1
C11A C12A H12C 109.1
N2A C12A H12D 109.1
C11A C12A H12D 109.1
H12C C12A H12D 107.8
N1A C13A C14A 107.6(8)
N1A C13A H13C 110.2
C14A C13A H13C 110.2
N1A C13A H13D 110.2
C14A C13A H13D 110.2
H13C C13A H13D 108.5
N2A C14A C13A 111.8(9)
N2A C14A H14C 109.3
C13A C14A H14C 109.3
N2A C14A H14D 109.3
C13A C14A H14D 109.3
H14C C14A H14D 107.9
N1A C15A C16A 108.7(9)
N1A C15A H15C 110.0
C16A C15A H15C 110.0
N1A C15A H15D 110.0
C16A C15A H15D 110.0
H15C C15A H15D 108.3
N2A C16A C15A 111.2(9)
N2A C16A H16C 109.4
C15A C16A H16C 109.4
N2A C16A H16D 109.4
C15A C16A H16D 109.4
H16C C16A H16D 108.0

loop_
_geom_bond_atom_site_label_1
_geom_bond_atom_site_label_2
_geom_bond_distance
Si1 O2 1.598(5)
Si1 O3 1.618(6)
Si1 O4 1.625(5)
Si1 O1 1.628(7)
O1 H1 0.841(11)
O2 C1 1.451(10)
C1 C2 1.510(12)
C1 C3 1.525(11)
C1 C4 1.529(10)
C2 H2A 0.9800
C2 H2B 0.9800
C2 H2C 0.9800
C3 H3A 0.9800
C3 H3B 0.9800
C3 H3C 0.9800
C4 H4A 0.9800
C4 H4B 0.9800
C4 H4C 0.9800
O3 C5 1.464(9)
C5 C6 1.462(11)
C5 C6B 1.470(13)
C5 C7 1.519(11)
C5 C8B 1.540(13)
C5 C8 1.557(11)
C5 C7B 1.566(14)
C6 H6A 0.9800
C6 H6B 0.9800
C6 H6C 0.9800
C7 H7A 0.9800
C7 H7B 0.9800
C7 H7C 0.9800
C8 H8A 0.9800
C8 H8B 0.9800
C8 H8C 0.9800
C6B H6B1 0.9800
C6B H6B2 0.9800
C6B H6B3 0.9800
C7B H7B1 0.9800
C7B H7B2 0.9800
C7B H7B3 0.9800
C8B H8B1 0.9800
C8B H8B2 0.9800
C8B H8B3 0.9800
O4 C9 1.419(8)
C9 C10 1.516(9)
C9 H9A 0.9900
C9 H9B 0.9900
C10 N1 1.518(8)
C10 H10A 0.9900
C10 H10B 0.9900
N1 C13 1.505(7)
N1 C15 1.509(7)
N1 C11 1.511(7)
N2 C16 1.462(9)
N2 C14 1.463(8)
N2 C12 1.476(8)
C11 C12 1.521(9)
C11 H11A 0.9900
C11 H11B 0.9900
C12 H12A 0.9900
C12 H12B 0.9900
C13 C14 1.538(8)
C13 H13A 0.9900
C13 H13B 0.9900
C14 H14A 0.9900
C14 H14B 0.9900
C15 C16 1.533(9)
C15 H15A 0.9900
C15 H15B 0.9900
C16 H16A 0.9900
C16 H16B 0.9900
Si1A O2A 1.612(7)
Si1A O3A 1.618(8)
Si1A O4A 1.620(8)
Si1A O1A 1.631(10)
O1A H1A 0.840(11)
O2A C1A 1.453(12)
C1A C2A 1.507(14)
C1A C3A 1.525(12)
C1A C4A 1.533(13)
C2A H2AA 0.9800
C2A H2AB 0.9800
C2A H2AC 0.9800
C3A H3AA 0.9800
C3A H3AB 0.9800
C3A H3AC 0.9800
C4A H4AA 0.9800
C4A H4AB 0.9800
C4A H4AC 0.9800
O3A C5A 1.465(11)
C5A C6A 1.464(13)
C5A C7A 1.519(13)
C5A C8A 1.554(13)
C6A H6AA 0.9800
C6A H6AB 0.9800
C6A H6AC 0.9800
C7A H7AA 0.9800
C7A H7AB 0.9800
C7A H7AC 0.9800
C8A H8AA 0.9800
C8A H8AB 0.9800
C8A H8AC 0.9800
O4A C9A 1.424(10)
C9A C10A 1.499(11)
C9A H9AA 0.9900
C9A H9AB 0.9900
C10A N1A 1.514(10)
C10A H10C 0.9900
C10A H10D 0.9900
N1A C13A 1.500(9)
N1A C11A 1.508(9)
N1A C15A 1.512(9)
N2A C14A 1.463(11)
N2A C16A 1.464(12)
N2A C12A 1.480(10)
C11A C12A 1.524(11)
C11A H11C 0.9900
C11A H11D 0.9900
C12A H12C 0.9900
C12A H12D 0.9900
C13A C14A 1.544(10)
C13A H13C 0.9900
C13A H13D 0.9900
C14A H14C 0.9900
C14A H14D 0.9900
C15A C16A 1.530(12)
C15A H15C 0.9900
C15A H15D 0.9900
C16A H16C 0.9900
C16A H16D 0.9900

loop_
_geom_hbond_atom_site_label_D
_geom_hbond_atom_site_label_H
_geom_hbond_atom_site_label_A
_geom_hbond_distance_DH
_geom_hbond_distance_HA
_geom_hbond_distance_DA
_geom_hbond_angle_DHA
O1 H1 I1 0.841(11) 2.62(4) 3.404(8) 156(9)
O1A H1A I1A 0.840(11) 2.67(10) 3.458(14) 157(23)

loop_
_geom_torsion_atom_site_label_1
_geom_torsion_atom_site_label_2
_geom_torsion_atom_site_label_3
_geom_torsion_atom_site_label_4
_geom_torsion
O3 Si1 O2 C1 179.0(7)
O4 Si1 O2 C1 -58.8(8)
O1 Si1 O2 C1 63.3(8)
Si1 O2 C1 C2 -69.1(9)
Si1 O2 C1 C3 53.6(11)
Si1 O2 C1 C4 172.3(7)
O2 Si1 O3 C5 44.0(8)
O4 Si1 O3 C5 -76.0(8)
O1 Si1 O3 C5 166.0(7)
Si1 O3 C5 C6 -111.1(10)
Si1 O3 C5 C7 124.0(10)
Si1 O3 C5 C8 12.2(11)
O2 Si1 O4 C9 -170.3(8)
O3 Si1 O4 C9 -49.8(9)
O1 Si1 O4 C9 64.9(9)
Si1 O4 C9 C10 173.9(7)
O4 C9 C10 N1 85.5(9)
C9 C10 N1 C13 57.2(9)
C9 C10 N1 C15 176.2(8)
C9 C10 N1 C11 -64.0(9)
C13 N1 C11 C12 54.9(8)
C15 N1 C11 C12 -63.2(9)
C10 N1 C11 C12 177.1(7)
C16 N2 C12 C11 53.7(9)
C14 N2 C12 C11 -63.9(10)
N1 C11 C12 N2 7.9(11)
C15 N1 C13 C14 56.7(8)
C11 N1 C13 C14 -61.6(8)
C10 N1 C13 C14 175.9(7)
C16 N2 C14 C13 -60.9(9)
C12 N2 C14 C13 56.4(9)
N1 C13 C14 N2 4.7(10)
C13 N1 C15 C16 -63.9(8)
C11 N1 C15 C16 54.5(9)
C10 N1 C15 C16 175.7(7)
C14 N2 C16 C15 53.4(9)
C12 N2 C16 C15 -62.6(9)
N1 C15 C16 N2 7.4(10)
O3A Si1A O2A C1A 176.6(13)
O4A Si1A O2A C1A -64.0(15)
O1A Si1A O2A C1A 57.5(15)
Si1A O2A C1A C2A -87.3(15)
Si1A O2A C1A C3A 35.8(18)
Si1A O2A C1A C4A 154.1(12)
O2A Si1A O3A C5A -12.6(15)
O4A Si1A O3A C5A -130.7(14)
O1A Si1A O3A C5A 110.2(14)
Si1A O3A C5A C6A -56.4(16)
Si1A O3A C5A C7A -179.7(12)
Si1A O3A C5A C8A 65.9(15)
O2A Si1A O4A C9A -157.4(15)
O3A Si1A O4A C9A -39.6(17)
O1A Si1A O4A C9A 78.5(17)
Si1A O4A C9A C10A 167.4(13)
O4A C9A C10A N1A 75.4(18)
C9A C10A N1A C13A 64.8(16)
C9A C10A N1A C11A -59.6(17)
C9A C10A N1A C15A -176.8(15)
C13A N1A C11A C12A 57.2(15)
C15A N1A C11A C12A -62.7(15)
C10A N1A C11A C12A -176.8(13)
C14A N2A C12A C11A -61.2(16)
C16A N2A C12A C11A 56.3(16)
N1A C11A C12A N2A 5.4(19)
C11A N1A C13A C14A -65.2(14)
C15A N1A C13A C14A 53.9(14)
C10A N1A C13A C14A 168.4(12)
C16A N2A C14A C13A -64.9(15)
C12A N2A C14A C13A 52.5(16)
N1A C13A C14A N2A 8.4(18)
C13A N1A C15A C16A -62.2(14)
C11A N1A C15A C16A 57.4(14)
C10A N1A C15A C16A 177.7(13)
C14A N2A C16A C15A 56.3(15)
C12A N2A C16A C15A -61.9(15)
N1A C15A C16A N2A 5.3(18)
